data_7245228
loop_
_publ_author_name
'Hossain, Muhammad Saddam'
'Ahmed, Fiaz'
'Karakalos, Stavros G.'
'Smith, Mark D.'
'Pant, Namrata'
'Garashchuk, Sophya'
'Greytak, Andrew B.'
'Docampo, Pablo'
'Shimizu, Linda S.'

_publ_section_title
;
 Structure--property investigations in urea tethered iodinated
 triphenylamines
;
_journal_name_full 'Physical Chemistry Chemical Physics'
_journal_paper_doi 10.1039/D2CP01856J
_journal_year 2022
_chemical_formula_moiety 'C39 H30 I4 N4 O, 0.72(C4 H8 O2)'
_chemical_formula_sum 'C41.89 H35.78 I4 N4 O2.45'
_chemical_formula_weight 1141.92
_chemical_properties_physical Light-sensitive
_space_group_crystal_system triclinic
_space_group_IT_number 2
_space_group_name_Hall '-P 1'
_space_group_name_H-M_alt 'P -1'
_atom_sites_solution_hydrogens mixed
_atom_sites_solution_primary dual
_audit_creation_date 2019-01-09
_audit_creation_method
;
Olex2 1.2
(compiled 2018.05.29 svn.r3508 for OlexSys, GUI svn.r5506)
;
_audit_update_record
;
2022-04-11 deposited with the CCDC.	2022-07-18 downloaded from the CCDC.
;
_cell_angle_alpha 92.092(2)
_cell_angle_beta 100.214(2)
_cell_angle_gamma 114.586(2)
_cell_formula_units_Z 2
_cell_length_a 9.5202(4)
_cell_length_b 10.0356(4)
_cell_length_c 23.9703(9)
_cell_measurement_reflns_used 9980
_cell_measurement_temperature 100(2)
_cell_measurement_theta_max 26.360
_cell_measurement_theta_min 2.309
_cell_volume 2033.89(15)
_computing_cell_refinement 'SAINT+ Ver. 8.38A (Bruker-AXS, 2016)'
_computing_data_collection 'Bruker APEX3 v2016.5-0 (Bruker, 2016)'
_computing_data_reduction 'SAINT+ Ver. 8.38A (Bruker-AXS, 2016)'
_computing_molecular_graphics 'Olex2 (Dolomanov et al., 2009)'
_computing_publication_material 'Olex2 (Dolomanov et al., 2009)'
_computing_structure_refinement 'XL (Sheldrick, 2008)'
_computing_structure_solution 'XT (Sheldrick, 2015)'
_diffrn_ambient_temperature 100(2)
_diffrn_detector 'Bruker PHOTON-100 area detector'
_diffrn_detector_area_resol_mean 10.4
_diffrn_detector_type 'CMOS area detector'
_diffrn_measured_fraction_theta_full 0.999
_diffrn_measured_fraction_theta_max 0.999
_diffrn_measurement_device 'three-circle diffractometer'
_diffrn_measurement_device_type 'Bruker D8 QUEST'
_diffrn_measurement_method '\w and \f scans'
_diffrn_radiation_monochromator 'mirror optics'
_diffrn_radiation_probe x-ray
_diffrn_radiation_type MoK\a
_diffrn_radiation_wavelength 0.71073
_diffrn_reflns_av_R_equivalents 0.0452
_diffrn_reflns_av_unetI/netI 0.0303
_diffrn_reflns_Laue_measured_fraction_full 0.999
_diffrn_reflns_Laue_measured_fraction_max 0.999
_diffrn_reflns_limit_h_max 11
_diffrn_reflns_limit_h_min -11
_diffrn_reflns_limit_k_max 11
_diffrn_reflns_limit_k_min -12
_diffrn_reflns_limit_l_max 29
_diffrn_reflns_limit_l_min -29
_diffrn_reflns_number 46016
_diffrn_reflns_point_group_measured_fraction_full 0.999
_diffrn_reflns_point_group_measured_fraction_max 0.999
_diffrn_reflns_theta_full 26.399
_diffrn_reflns_theta_max 26.399
_diffrn_reflns_theta_min 2.249
_diffrn_source 'microfocus sealed X-ray tube'
_diffrn_source_type 'Incoatec I\ms'
_diffrn_standards_number 0
_exptl_absorpt_coefficient_mu 3.106
_exptl_absorpt_correction_T_max 0.6465
_exptl_absorpt_correction_T_min 0.5171
_exptl_absorpt_correction_type multi-scan
_exptl_absorpt_process_details
;
SADABS-2016/2 (Bruker,2016/2) was used for absorption correction.
wR2(int) was 0.1241 before and 0.0559 after correction.
The Ratio of minimum to maximum transmission is 0.7998.
The \l/2 correction factor is Not present.
;
_exptl_crystal_colour colourless
_exptl_crystal_colour_primary colourless
_exptl_crystal_density_diffrn 1.865
_exptl_crystal_description needle
_exptl_crystal_F_000 1093
_exptl_crystal_preparation 'Conductive, Persistent radical'
_exptl_crystal_recrystallization_method 'Slow Evaporation'
_exptl_crystal_size_max 0.34
_exptl_crystal_size_mid 0.06
_exptl_crystal_size_min 0.02
_refine_diff_density_max 0.835
_refine_diff_density_min -0.675
_refine_diff_density_rms 0.121
_refine_ls_extinction_coef 0.00083(9)
_refine_ls_extinction_expression Fc^*^=kFc[1+0.001xFc^2^\l^3^/sin(2\q)]^-1/4^
_refine_ls_extinction_method 'SHELXL-2018/3 (Sheldrick 2018)'
_refine_ls_goodness_of_fit_ref 1.242
_refine_ls_hydrogen_treatment constr
_refine_ls_matrix_type full
_refine_ls_number_parameters 528
_refine_ls_number_reflns 8313
_refine_ls_number_restraints 50
_refine_ls_restrained_S_all 1.242
_refine_ls_R_factor_all 0.0455
_refine_ls_R_factor_gt 0.0362
_refine_ls_shift/su_max 0.001
_refine_ls_shift/su_mean 0.000
_refine_ls_structure_factor_coef Fsqd
_refine_ls_weighting_details 'w=1/[\s^2^(Fo^2^)+9.7083P] where P=(Fo^2^+2Fc^2^)/3'
_refine_ls_weighting_scheme calc
_refine_ls_wR_factor_gt 0.0745
_refine_ls_wR_factor_ref 0.0771
_reflns_Friedel_coverage 0.000
_reflns_number_gt 7239
_reflns_number_total 8313
_reflns_threshold_expression 'I > 2\s(I)'
_cod_data_source_file d2cp01856j2.cif
_cod_data_source_block tpa_a
_cod_depositor_comments
;
The following automatic conversions were performed:

data item '_diffrn_radiation_probe' value 'X-ray' was changed to
'x-ray' in accordance with the
/home/data/users/saulius/crontab/automatic-downloads/rss-feeds/RSC/lib/dictionaries/cif_core.dic
dictionary named 'cif_core.dic' version 2.4.2 last updated on
2011-04-26.

Automatic conversion script
Id: cif_fix_values 7556 2019-12-06 15:28:31Z antanas 
;
_cod_original_cell_volume 2033.89(14)
_cod_database_code 7245228
_shelx_shelxl_version_number 2018/3
_shelx_space_group_comment
;
The symmetry employed for this shelxl refinement is uniquely defined
by the following loop, which should always be used as a source of
symmetry information in preference to the above space-group names.
They are only intended as comments.
;
_shelx_estimated_absorpt_t_max 0.940
_shelx_estimated_absorpt_t_min 0.418
_olex2_refinement_description
;
1. Fixed Uiso
 At 1.2 times of:
  All C(H) groups, All C(H,H) groups, All C(H,H,H,H) groups, All N(H) groups
 At 1.5 times of:
  All C(H,H,H) groups
2. Restrained distances
 O2-C21 = O1-C1
 1.2 with sigma of 0.01
 O71-C72 = O51-C52 = O61-C62
 1.21 with sigma of 0.015
 C72-C71 = C52-C51 = C62-C61
 1.478 with sigma of 0.015
 O72-C72 = O62-C62 = O52-C52
 1.324 with sigma of 0.015
 O62-C63 = O52-C53 = O72-C73
 1.456 with sigma of 0.015
 C54-C53 = C74-C73 = C64-C63
 1.456 with sigma of 0.015
 O71-C71 = C51-O51 = C61-O61
 2.39 with sigma of 0.02
 O72-C71 = C51-O52 = C61-O62
 2.33 with sigma of 0.02
 O72-C74 = O52-C54 = O62-C64
 2.37 with sigma of 0.02
 N4-C21 \\sim N5-C21 \\sim N1-C1 \\sim N2-C1
 with sigma of 0.01
 N4_$1-C22 \\sim N5-C22 \\sim N1_$2-C2 \\sim N2-C2
 with sigma of 0.01
 N5-C21 \\sim N4-C21 \\sim N2-C1 \\sim N1-C1
 with sigma of 0.01
3. Uiso/Uaniso restraints and constraints
Uanis(C1) \\sim Ueq, Uanis(C21) \\sim Ueq: with sigma of 0.005 and sigma for
terminal atoms of 0.01
4. Others
 Sof(O51)=Sof(O52)=Sof(C51)=Sof(H51A)=Sof(H51B)=Sof(H51C)=Sof(C52)=Sof(C53)=
 Sof(H53A)=Sof(H53B)=Sof(C54)=Sof(H54A)=Sof(H54B)=Sof(H54C)=FVAR(1)
 Sof(O61)=Sof(O62)=Sof(C61)=Sof(H61A)=Sof(H61B)=Sof(H61C)=Sof(C62)=Sof(C63)=
 Sof(H63A)=Sof(H63B)=Sof(C64)=Sof(H64A)=Sof(H64B)=Sof(H64C)=FVAR(2)
 Sof(O71)=Sof(O72)=Sof(C71)=Sof(H71A)=Sof(H71B)=Sof(H71C)=Sof(C72)=Sof(C73)=
 Sof(H73A)=Sof(H73B)=Sof(C74)=Sof(H74A)=Sof(H74B)=Sof(H74C)=FVAR(3)
 Uiso(O51)=Uiso(O52)=Uiso(C51)=Uiso(C52)=Uiso(C53)=Uiso(C54)=Uiso(O61)=
 Uiso(O62)=Uiso(C61)=Uiso(C62)=Uiso(C63)=Uiso(C64)=Uiso(O71)=Uiso(O72)=
 Uiso(C71)=Uiso(C72)=Uiso(C73)=Uiso(C74)=FVAR(4)
 Fixed Sof: O1(0.5) N1(0.5) H1(0.5) N2(0.5) H2(0.5) C1(0.5) H2AA(0.5)
 H2AB(0.5) H2BC(0.5) H2BD(0.5) O2(0.5) N4(0.5) H4A(0.5) N5(0.5) H5A(0.5)
 C21(0.5) H22A(0.5) H22B(0.5) H22C(0.5) H22D(0.5)
5.a Riding coordinates:
 N1(H1), N2(H2), C2(H2AA,H2AB), C2(H2BC,H2BD), N4(H4A), N5(H5A), C22(H22A,
 H22B), C22(H22C,H22D)
5.b Secondary CH2 refined with riding coordinates:
 C53(H53A,H53B), C63(H63A,H63B), C73(H73A,H73B)
5.c Aromatic/amide H refined with riding coordinates:
 C4(H4), C5(H5), C7(H7), C8(H8), C10(H10), C11(H11), C13(H13), C14(H14),
 C16(H16), C17(H17), C19(H19), C20(H20), C24(H24), C25(H25), C27(H27), C28(H28),
  C30(H30), C31(H31), C33(H33), C34(H34), C36(H36), C37(H37), C39(H39), C40(H40)
5.d Idealised Me refined with riding coordinates:
 C51(H51A,H51B,H51C), C54(H54A,H54B,H54C), C61(H61A,H61B,H61C), C64(H64A,H64B,
 H64C), C71(H71A,H71B,H71C), C74(H74A,H74B,H74C)
;
_olex2_submission_special_instructions 'No special instructions were received'

loop_
_space_group_symop_operation_xyz
'x, y, z'
'-x, -y, -z'

loop_
_atom_site_label
_atom_site_type_symbol
_atom_site_fract_x
_atom_site_fract_y
_atom_site_fract_z
_atom_site_U_iso_or_equiv
_atom_site_adp_type
_atom_site_occupancy
_atom_site_site_symmetry_order
_atom_site_calc_flag
_atom_site_refinement_flags_posn
_atom_site_refinement_flags_adp
_atom_site_refinement_flags_occupancy
_atom_site_disorder_assembly
_atom_site_disorder_group
I1 I 0.48432(4) 0.69737(4) 0.03630(2) 0.02601(9) Uani 1 1 d . . . . .
I2 I -0.63387(4) 0.07123(4) 0.08449(2) 0.02508(9) Uani 1 1 d . . . . .
O1 O 0.6366(8) 0.4874(8) 0.4959(3) 0.0242(15) Uani 0.5 1 d D . P . .
N1 N 0.5177(9) 0.6124(9) 0.5335(3) 0.030(2) Uani 0.5 1 d D . P . .
H1 H 0.425771 0.616329 0.535228 0.036 Uiso 0.5 1 d R . P . .
N2 N 0.3688(10) 0.3961(9) 0.4767(3) 0.0256(19) Uani 0.5 1 d D . P . .
H2 H 0.287220 0.403924 0.488188 0.031 Uiso 0.5 1 d R . P . .
N3 N 0.0814(5) 0.3620(5) 0.21065(17) 0.0228(9) Uani 1 1 d . . . . .
C1 C 0.5177(11) 0.499(2) 0.5004(12) 0.019(2) Uani 0.5 1 d D U P . .
C2 C 0.3347(6) 0.2739(6) 0.4340(2) 0.0266(11) Uani 1 1 d D . . . .
H2AA H 0.260316 0.183699 0.444116 0.032 Uiso 0.5 1 d R . P A 1
H2AB H 0.430186 0.263839 0.432916 0.032 Uiso 0.5 1 d R . P A 1
H2BC H 0.348426 0.185029 0.428906 0.032 Uiso 0.5 1 d R . P B 2
H2BD H 0.257186 0.255169 0.457096 0.032 Uiso 0.5 1 d R . P B 2
C3 C 0.2667(6) 0.3011(6) 0.3760(2) 0.0205(10) Uani 1 1 d . . . . .
C4 C 0.3444(6) 0.4283(6) 0.3523(2) 0.0227(11) Uani 1 1 d . . . . .
H4 H 0.442148 0.502201 0.373363 0.027 Uiso 1 1 calc R . . . .
C5 C 0.2822(6) 0.4499(5) 0.2983(2) 0.0207(10) Uani 1 1 d . . . . .
H5 H 0.336684 0.538857 0.283192 0.025 Uiso 1 1 calc R . . . .
C6 C 0.1409(5) 0.3425(5) 0.26638(19) 0.0178(10) Uani 1 1 d . . . . .
C7 C 0.0594(6) 0.2159(5) 0.2907(2) 0.0192(10) Uani 1 1 d . . . . .
H7 H -0.039701 0.142866 0.270150 0.023 Uiso 1 1 calc R . . . .
C8 C 0.1233(6) 0.1967(5) 0.3449(2) 0.0209(10) Uani 1 1 d . . . . .
H8 H 0.067164 0.109950 0.360941 0.025 Uiso 1 1 calc R . . . .
C9 C 0.1877(5) 0.4444(5) 0.17587(19) 0.0188(10) Uani 1 1 d . . . . .
C10 C 0.3019(6) 0.4049(6) 0.1624(2) 0.0212(10) Uani 1 1 d . . . . .
H10 H 0.320093 0.328362 0.179801 0.025 Uiso 1 1 calc R . . . .
C11 C 0.3901(6) 0.4779(5) 0.1231(2) 0.0209(10) Uani 1 1 d . . . . .
H11 H 0.469004 0.451935 0.113711 0.025 Uiso 1 1 calc R . . . .
C12 C 0.3608(6) 0.5898(5) 0.0979(2) 0.0213(10) Uani 1 1 d . . . . .
C13 C 0.2511(6) 0.6331(6) 0.1126(2) 0.0268(11) Uani 1 1 d . . . . .
H13 H 0.234569 0.711343 0.096048 0.032 Uiso 1 1 calc R . . . .
C14 C 0.1652(6) 0.5600(6) 0.1521(2) 0.0267(11) Uani 1 1 d . . . . .
H14 H 0.090238 0.589562 0.163060 0.032 Uiso 1 1 calc R . . . .
C15 C -0.0815(5) 0.2918(5) 0.1841(2) 0.0173(9) Uani 1 1 d . . . . .
C16 C -0.1262(6) 0.2281(6) 0.1281(2) 0.0234(11) Uani 1 1 d . . . . .
H16 H -0.047700 0.226792 0.108820 0.028 Uiso 1 1 calc R . . . .
C17 C -0.2831(6) 0.1658(6) 0.0992(2) 0.0228(11) Uani 1 1 d . . . . .
H17 H -0.312027 0.123030 0.060528 0.027 Uiso 1 1 calc R . . . .
C18 C -0.3959(5) 0.1672(5) 0.1278(2) 0.0182(10) Uani 1 1 d . . . . .
C19 C -0.3545(5) 0.2288(5) 0.1843(2) 0.0178(10) Uani 1 1 d . . . . .
H19 H -0.433730 0.228596 0.203493 0.021 Uiso 1 1 calc R . . . .
C20 C -0.1975(5) 0.2906(5) 0.21296(19) 0.0172(9) Uani 1 1 d . . . . .
H20 H -0.168978 0.331892 0.251843 0.021 Uiso 1 1 calc R . . . .
I3 I 0.37151(4) 1.05535(4) 0.30249(2) 0.03196(10) Uani 1 1 d . . . . .
I4 I 0.95314(4) 0.74772(4) 0.00267(2) 0.03148(10) Uani 1 1 d . . . . .
O2 O 1.1490(7) 0.5089(8) 0.5041(3) 0.0232(15) Uani 0.5 1 d D . P . .
N4 N 0.9767(9) 0.5549(9) 0.5466(3) 0.0237(18) Uani 0.5 1 d D . P . .
H4A H 0.877365 0.545221 0.543933 0.028 Uiso 0.5 1 d R . P . .
N5 N 0.8901(10) 0.4187(9) 0.4596(3) 0.0222(18) Uani 0.5 1 d D . P . .
H5A H 0.792771 0.395925 0.466005 0.027 Uiso 0.5 1 d R . P . .
N6 N 0.8145(5) 0.7658(5) 0.24905(18) 0.0247(9) Uani 1 1 d . . . . .
C21 C 1.0169(12) 0.497(2) 0.5030(6) 0.015(3) Uani 0.5 1 d D U P . .
C22 C 0.9035(6) 0.3688(6) 0.40311(19) 0.0241(11) Uani 1 1 d D . . . .
H22A H 0.824589 0.269665 0.390410 0.029 Uiso 0.5 1 d R . P C 1
H22B H 1.005659 0.369845 0.405520 0.029 Uiso 0.5 1 d R . P C 1
H22C H 0.930919 0.299515 0.384470 0.029 Uiso 0.5 1 d R . P D 2
H22D H 0.805319 0.314055 0.414400 0.029 Uiso 0.5 1 d R . P D 2
C23 C 0.8808(6) 0.4716(5) 0.36064(19) 0.0197(10) Uani 1 1 d . . . . .
C24 C 0.7310(6) 0.4658(6) 0.3411(2) 0.0230(11) Uani 1 1 d . . . . .
H24 H 0.643147 0.396284 0.353982 0.028 Uiso 1 1 calc R . . . .
C25 C 0.7084(6) 0.5587(6) 0.3038(2) 0.0242(11) Uani 1 1 d . . . . .
H25 H 0.605031 0.551570 0.290500 0.029 Uiso 1 1 calc R . . . .
C26 C 0.8359(6) 0.6639(5) 0.2850(2) 0.0208(10) Uani 1 1 d . . . . .
C27 C 0.9853(6) 0.6672(5) 0.3032(2) 0.0224(11) Uani 1 1 d . . . . .
H27 H 1.073122 0.735443 0.289951 0.027 Uiso 1 1 calc R . . . .
C28 C 1.0058(6) 0.5723(6) 0.3401(2) 0.0232(11) Uani 1 1 d . . . . .
H28 H 1.107990 0.575656 0.351848 0.028 Uiso 1 1 calc R . . . .
C29 C 0.7146(6) 0.8315(5) 0.2602(2) 0.0211(10) Uani 1 1 d . . . . .
C30 C 0.7224(6) 0.8807(6) 0.3166(2) 0.0266(11) Uani 1 1 d . . . . .
H30 H 0.795722 0.870820 0.346768 0.032 Uiso 1 1 calc R . . . .
C31 C 0.6256(6) 0.9434(6) 0.3292(2) 0.0293(12) Uani 1 1 d . . . . .
H31 H 0.632653 0.977012 0.367596 0.035 Uiso 1 1 calc R . . . .
C32 C 0.5180(6) 0.9567(5) 0.2852(2) 0.0232(11) Uani 1 1 d . . . . .
C33 C 0.5076(6) 0.9070(5) 0.2294(2) 0.0255(11) Uani 1 1 d . . . . .
H33 H 0.433042 0.915559 0.199419 0.031 Uiso 1 1 calc R . . . .
C34 C 0.6062(6) 0.8445(5) 0.2171(2) 0.0247(11) Uani 1 1 d . . . . .
H34 H 0.598606 0.810578 0.178687 0.030 Uiso 1 1 calc R . . . .
C35 C 0.8466(6) 0.7613(6) 0.1931(2) 0.0213(10) Uani 1 1 d . . . . .
C36 C 0.9159(7) 0.8908(6) 0.1699(2) 0.0342(14) Uani 1 1 d . . . . .
H36 H 0.942681 0.982785 0.191259 0.041 Uiso 1 1 calc R . . . .
C37 C 0.9465(7) 0.8873(6) 0.1155(2) 0.0291(12) Uani 1 1 d . . . . .
H37 H 0.992986 0.976519 0.099435 0.035 Uiso 1 1 calc R . . . .
C38 C 0.9092(5) 0.7538(6) 0.0850(2) 0.0215(10) Uani 1 1 d . . . . .
C39 C 0.8408(6) 0.6250(5) 0.1077(2) 0.0198(10) Uani 1 1 d . . . . .
H39 H 0.814190 0.533118 0.086329 0.024 Uiso 1 1 calc R . . . .
C40 C 0.8103(5) 0.6288(5) 0.1620(2) 0.0198(10) Uani 1 1 d . . . . .
H40 H 0.764019 0.539311 0.177956 0.024 Uiso 1 1 calc R . . . .
O51 O 0.155(2) 0.944(2) 0.5365(8) 0.0451(16) Uiso 0.202(6) 1 d D . P E -1
O52 O 0.215(3) 0.860(6) 0.4601(17) 0.0451(16) Uiso 0.202(6) 1 d D . P E -1
C51 C -0.044(2) 0.836(4) 0.4519(11) 0.0451(16) Uiso 0.202(6) 1 d D . P E -1
H51A H -0.121383 0.761190 0.469310 0.068 Uiso 0.202(6) 1 calc R . P E -1
H51B H -0.046791 0.795263 0.413756 0.068 Uiso 0.202(6) 1 calc R . P E -1
H51C H -0.068570 0.921698 0.448789 0.068 Uiso 0.202(6) 1 calc R . P E -1
C52 C 0.117(3) 0.884(4) 0.4880(9) 0.0451(16) Uiso 0.202(6) 1 d D . P E -1
C53 C 0.374(3) 0.883(4) 0.4872(11) 0.0451(16) Uiso 0.202(6) 1 d D . P E -1
H53A H 0.372334 0.836165 0.522943 0.054 Uiso 0.202(6) 1 calc R . P E -1
H53B H 0.444191 0.989759 0.496868 0.054 Uiso 0.202(6) 1 calc R . P E -1
C54 C 0.434(3) 0.815(4) 0.4467(14) 0.0451(16) Uiso 0.202(6) 1 d D . P E -1
H54A H 0.386572 0.819476 0.407474 0.068 Uiso 0.202(6) 1 calc R . P E -1
H54B H 0.406379 0.712198 0.452883 0.068 Uiso 0.202(6) 1 calc R . P E -1
H54C H 0.549444 0.869785 0.453072 0.068 Uiso 0.202(6) 1 calc R . P E -1
O61 O 0.067(2) 0.9590(17) 0.5528(6) 0.0451(16) Uiso 0.269(5) 1 d D . P F -2
O62 O 0.0003(19) 0.9538(17) 0.4592(6) 0.0451(16) Uiso 0.269(5) 1 d D . P F -2
C61 C -0.017(3) 1.138(2) 0.5160(9) 0.0451(16) Uiso 0.269(5) 1 d D . P F -2
H61A H -0.107492 1.111453 0.534576 0.068 Uiso 0.269(5) 1 calc R . P F -2
H61B H -0.045894 1.161111 0.477417 0.068 Uiso 0.269(5) 1 calc R . P F -2
H61C H 0.072798 1.224747 0.538299 0.068 Uiso 0.269(5) 1 calc R . P F -2
C62 C 0.026(3) 1.012(2) 0.5124(6) 0.0451(16) Uiso 0.269(5) 1 d D . P F -2
C63 C 0.024(3) 0.821(2) 0.4513(12) 0.0451(16) Uiso 0.269(5) 1 d D . P F -2
H63A H -0.033073 0.767886 0.412743 0.054 Uiso 0.269(5) 1 calc R . P F -2
H63B H -0.019679 0.754986 0.479781 0.054 Uiso 0.269(5) 1 calc R . P F -2
C64 C 0.192(3) 0.859(5) 0.4581(17) 0.0451(16) Uiso 0.269(5) 1 d D . P F -2
H64A H 0.218027 0.858141 0.420434 0.068 Uiso 0.269(5) 1 calc R . P F -2
H64B H 0.217136 0.787701 0.479274 0.068 Uiso 0.269(5) 1 calc R . P F -2
H64C H 0.253666 0.958444 0.479290 0.068 Uiso 0.269(5) 1 calc R . P F -2
O71 O 0.603(2) 1.160(2) 0.5522(7) 0.0451(16) Uiso 0.251(5) 1 d D . P G -3
O72 O 0.3552(15) 0.9909(19) 0.5074(7) 0.0451(16) Uiso 0.251(5) 1 d D . P G -3
C71 C 0.568(3) 0.994(3) 0.4727(10) 0.0451(16) Uiso 0.251(5) 1 d D . P G -3
H71A H 0.629316 1.072134 0.451457 0.068 Uiso 0.251(5) 1 calc R . P G -3
H71B H 0.478657 0.916884 0.446025 0.068 Uiso 0.251(5) 1 calc R . P G -3
H71C H 0.636175 0.952202 0.492729 0.068 Uiso 0.251(5) 1 calc R . P G -3
C72 C 0.5102(18) 1.057(2) 0.5141(9) 0.0451(16) Uiso 0.251(5) 1 d D . P G -3
C73 C 0.249(2) 0.872(4) 0.4633(15) 0.0451(16) Uiso 0.251(5) 1 d D . P G -3
H73A H 0.261310 0.780475 0.470932 0.054 Uiso 0.251(5) 1 calc R . P G -3
H73B H 0.274969 0.896910 0.425726 0.054 Uiso 0.251(5) 1 calc R . P G -3
C74 C 0.085(2) 0.847(3) 0.4621(12) 0.0451(16) Uiso 0.251(5) 1 d D . P G -3
H74A H 0.027422 0.829561 0.422395 0.068 Uiso 0.251(5) 1 calc R . P G -3
H74B H 0.084280 0.933820 0.481785 0.068 Uiso 0.251(5) 1 calc R . P G -3
H74C H 0.033664 0.760381 0.481384 0.068 Uiso 0.251(5) 1 calc R . P G -3

loop_
_atom_site_aniso_label
_atom_site_aniso_U_11
_atom_site_aniso_U_22
_atom_site_aniso_U_33
_atom_site_aniso_U_23
_atom_site_aniso_U_13
_atom_site_aniso_U_12
I1 0.02267(17) 0.02918(19) 0.02536(17) 0.01060(14) 0.00779(13) 0.00870(14)
I2 0.01677(16) 0.02149(17) 0.02874(18) 0.00480(13) -0.00051(13) 0.00226(13)
O1 0.023(4) 0.038(4) 0.020(3) 0.001(3) 0.005(3) 0.022(3)
N1 0.031(5) 0.043(6) 0.024(4) -0.008(4) 0.003(4) 0.026(5)
N2 0.027(5) 0.040(5) 0.013(4) -0.004(4) 0.003(3) 0.020(4)
N3 0.013(2) 0.033(2) 0.022(2) 0.0076(18) 0.0055(16) 0.0075(18)
C1 0.015(4) 0.030(3) 0.018(3) 0.004(3) 0.008(5) 0.013(4)
C2 0.028(3) 0.035(3) 0.022(3) -0.001(2) 0.002(2) 0.019(2)
C3 0.023(3) 0.024(3) 0.021(2) 0.002(2) 0.0067(19) 0.015(2)
C4 0.016(2) 0.028(3) 0.025(3) -0.004(2) -0.0024(19) 0.014(2)
C5 0.018(2) 0.021(3) 0.025(2) 0.005(2) 0.0065(19) 0.009(2)
C6 0.016(2) 0.026(3) 0.015(2) 0.0002(19) 0.0039(18) 0.013(2)
C7 0.020(2) 0.016(2) 0.020(2) -0.0014(19) 0.0035(19) 0.007(2)
C8 0.029(3) 0.020(2) 0.018(2) 0.0011(19) 0.006(2) 0.013(2)
C9 0.014(2) 0.025(3) 0.019(2) 0.0041(19) 0.0031(18) 0.010(2)
C10 0.018(2) 0.022(3) 0.023(2) 0.005(2) 0.0037(19) 0.008(2)
C11 0.017(2) 0.022(3) 0.022(2) 0.002(2) 0.0065(19) 0.007(2)
C12 0.018(2) 0.022(3) 0.017(2) 0.0049(19) 0.0050(19) 0.002(2)
C13 0.021(3) 0.029(3) 0.034(3) 0.011(2) 0.006(2) 0.014(2)
C14 0.023(3) 0.032(3) 0.035(3) 0.014(2) 0.012(2) 0.018(2)
C15 0.015(2) 0.016(2) 0.022(2) 0.0055(18) 0.0045(18) 0.0068(19)
C16 0.025(3) 0.034(3) 0.017(2) 0.005(2) 0.007(2) 0.017(2)
C17 0.028(3) 0.024(3) 0.016(2) -0.0006(19) 0.002(2) 0.011(2)
C18 0.016(2) 0.011(2) 0.022(2) 0.0043(18) 0.0006(18) 0.0014(18)
C19 0.016(2) 0.014(2) 0.023(2) 0.0048(19) 0.0075(19) 0.0057(19)
C20 0.018(2) 0.012(2) 0.018(2) -0.0002(18) 0.0050(18) 0.0029(19)
I3 0.0352(2) 0.01981(18) 0.0465(2) 0.00349(15) 0.02169(17) 0.01220(15)
I4 0.02854(19) 0.0438(2) 0.01604(16) 0.00022(14) 0.00390(13) 0.01030(16)
O2 0.021(4) 0.026(4) 0.028(4) 0.003(3) 0.007(3) 0.015(3)
N4 0.029(5) 0.035(5) 0.022(4) 0.005(4) 0.010(4) 0.026(4)
N5 0.027(5) 0.026(5) 0.020(4) 0.006(4) 0.012(4) 0.014(4)
N6 0.032(2) 0.027(2) 0.025(2) 0.0098(18) 0.0157(19) 0.017(2)
C21 0.014(4) 0.019(3) 0.018(4) 0.002(3) 0.005(3) 0.011(3)
C22 0.034(3) 0.028(3) 0.017(2) -0.001(2) 0.004(2) 0.022(2)
C23 0.024(3) 0.022(3) 0.014(2) -0.0040(19) 0.0027(19) 0.012(2)
C24 0.016(2) 0.028(3) 0.022(2) 0.003(2) 0.0081(19) 0.004(2)
C25 0.016(2) 0.029(3) 0.025(3) 0.005(2) 0.006(2) 0.007(2)
C26 0.025(3) 0.019(2) 0.020(2) 0.0052(19) 0.011(2) 0.009(2)
C27 0.017(2) 0.021(3) 0.021(2) -0.003(2) 0.0059(19) -0.001(2)
C28 0.016(2) 0.028(3) 0.021(2) -0.007(2) 0.0016(19) 0.008(2)
C29 0.024(3) 0.015(2) 0.027(3) 0.0056(19) 0.013(2) 0.007(2)
C30 0.024(3) 0.032(3) 0.021(2) 0.001(2) 0.003(2) 0.011(2)
C31 0.029(3) 0.033(3) 0.024(3) -0.005(2) 0.009(2) 0.010(2)
C32 0.029(3) 0.016(2) 0.028(3) 0.002(2) 0.013(2) 0.009(2)
C33 0.032(3) 0.016(2) 0.028(3) 0.004(2) 0.006(2) 0.011(2)
C34 0.035(3) 0.017(3) 0.025(3) 0.001(2) 0.008(2) 0.014(2)
C35 0.027(3) 0.022(3) 0.019(2) 0.0064(19) 0.010(2) 0.012(2)
C36 0.050(4) 0.019(3) 0.037(3) 0.004(2) 0.025(3) 0.012(3)
C37 0.039(3) 0.021(3) 0.028(3) 0.010(2) 0.019(2) 0.008(2)
C38 0.015(2) 0.034(3) 0.017(2) 0.002(2) 0.0058(18) 0.010(2)
C39 0.021(2) 0.019(2) 0.019(2) 0.0021(19) 0.0014(19) 0.010(2)
C40 0.013(2) 0.021(2) 0.025(2) 0.007(2) 0.0011(19) 0.0075(19)

loop_
_atom_type_symbol
_atom_type_description
_atom_type_scat_dispersion_real
_atom_type_scat_dispersion_imag
_atom_type_scat_source
C C 0.0033 0.0016 'International Tables Vol C Tables 4.2.6.8 and 6.1.1.4'
H H 0.0000 0.0000 'International Tables Vol C Tables 4.2.6.8 and 6.1.1.4'
I I -0.4742 1.8119 'International Tables Vol C Tables 4.2.6.8 and 6.1.1.4'
N N 0.0061 0.0033 'International Tables Vol C Tables 4.2.6.8 and 6.1.1.4'
O O 0.0106 0.0060 'International Tables Vol C Tables 4.2.6.8 and 6.1.1.4'

loop_
_geom_angle_atom_site_label_1
_geom_angle_atom_site_label_2
_geom_angle_atom_site_label_3
_geom_angle
_geom_angle_site_symmetry_1
_geom_angle_site_symmetry_3
_geom_angle_publ_flag
C1 N1 H1 120.0 . . ?
C1 N1 C2 120.0(7) . 2_666 ?
C2 N1 H1 120.0 2_666 . ?
C1 N2 H2 118.2 . . ?
C1 N2 C2 123.5(8) . . ?
C2 N2 H2 118.3 . . ?
C6 N3 C9 120.2(4) . . ?
C6 N3 C15 123.0(4) . . ?
C15 N3 C9 116.5(4) . . ?
O1 C1 N1 123.5(9) . . ?
O1 C1 N2 124.1(9) . . ?
N1 C1 N2 112.3(8) . . ?
N2 C2 H2AA 109.7 . . ?
N2 C2 H2AB 109.4 . . ?
N2 C2 C3 110.1(5) . . ?
H2AA C2 H2AB 108.3 . . ?
H2BC C2 H2BD 107.2 . . ?
C3 C2 H2AA 109.5 . . ?
C3 C2 H2AB 109.8 . . ?
C3 C2 H2BC 107.6 . . ?
C3 C2 H2BD 107.8 . . ?
C4 C3 C2 122.0(5) . . ?
C8 C3 C2 119.8(4) . . ?
C8 C3 C4 118.2(4) . . ?
C3 C4 H4 119.4 . . ?
C3 C4 C5 121.2(5) . . ?
C5 C4 H4 119.4 . . ?
C4 C5 H5 119.8 . . ?
C4 C5 C6 120.4(5) . . ?
C6 C5 H5 119.8 . . ?
C5 C6 N3 120.3(4) . . ?
C5 C6 C7 118.7(4) . . ?
C7 C6 N3 121.0(4) . . ?
C6 C7 H7 120.0 . . ?
C8 C7 C6 119.9(4) . . ?
C8 C7 H7 120.0 . . ?
C3 C8 C7 121.5(5) . . ?
C3 C8 H8 119.3 . . ?
C7 C8 H8 119.3 . . ?
C10 C9 N3 122.0(4) . . ?
C10 C9 C14 120.2(4) . . ?
C14 C9 N3 117.7(4) . . ?
C9 C10 H10 120.1 . . ?
C9 C10 C11 119.7(5) . . ?
C11 C10 H10 120.1 . . ?
C10 C11 H11 120.4 . . ?
C10 C11 C12 119.1(5) . . ?
C12 C11 H11 120.4 . . ?
C11 C12 I1 120.6(4) . . ?
C13 C12 I1 118.1(4) . . ?
C13 C12 C11 121.3(4) . . ?
C12 C13 H13 120.6 . . ?
C12 C13 C14 118.7(5) . . ?
C14 C13 H13 120.6 . . ?
C9 C14 C13 120.8(5) . . ?
C9 C14 H14 119.6 . . ?
C13 C14 H14 119.6 . . ?
C16 C15 N3 119.4(4) . . ?
C16 C15 C20 119.2(4) . . ?
C20 C15 N3 121.3(4) . . ?
C15 C16 H16 119.2 . . ?
C15 C16 C17 121.6(5) . . ?
C17 C16 H16 119.2 . . ?
C16 C17 H17 120.7 . . ?
C18 C17 C16 118.7(4) . . ?
C18 C17 H17 120.7 . . ?
C17 C18 I2 118.8(3) . . ?
C17 C18 C19 120.9(4) . . ?
C19 C18 I2 120.3(3) . . ?
C18 C19 H19 119.9 . . ?
C18 C19 C20 120.1(4) . . ?
C20 C19 H19 119.9 . . ?
C15 C20 H20 120.3 . . ?
C19 C20 C15 119.5(4) . . ?
C19 C20 H20 120.3 . . ?
C21 N4 H4A 120.8 . . ?
C21 N4 C22 118.4(7) . 2_766 ?
C21 N5 H5A 118.2 . . ?
C21 N5 C22 123.7(8) . . ?
C21 N5 H22D 155.7 . . ?
C22 N5 H5A 118.2 . . ?
C22 N5 H22D 39.4 . . ?
C26 N6 C29 119.0(4) . . ?
C26 N6 C35 118.2(4) . . ?
C29 N6 C35 119.2(4) . . ?
O2 C21 N4 123.4(8) . . ?
O2 C21 N5 124.2(9) . . ?
N4 C21 N5 112.3(8) . . ?
N5 C22 H22A 110.0 . . ?
N5 C22 H22B 109.7 . . ?
N5 C22 H22C 141.7 . . ?
N5 C22 H22D 63.6 . . ?
N5 C22 C23 109.2(5) . . ?
H22A C22 H22B 108.3 . . ?
H22C C22 H22D 107.8 . . ?
C23 C22 H22A 109.7 . . ?
C23 C22 H22B 109.9 . . ?
C23 C22 H22C 108.8 . . ?
C23 C22 H22D 109.0 . . ?
C24 C23 C22 120.2(4) . . ?
C28 C23 C22 121.9(4) . . ?
C28 C23 C24 117.9(5) . . ?
C23 C24 H24 119.4 . . ?
C25 C24 C23 121.1(5) . . ?
C25 C24 H24 119.4 . . ?
C24 C25 H25 119.7 . . ?
C24 C25 C26 120.6(5) . . ?
C26 C25 H25 119.7 . . ?
C25 C26 N6 120.7(5) . . ?
C25 C26 C27 118.3(5) . . ?
C27 C26 N6 120.9(4) . . ?
C26 C27 H27 119.8 . . ?
C28 C27 C26 120.3(4) . . ?
C28 C27 H27 119.8 . . ?
C23 C28 H28 119.2 . . ?
C27 C28 C23 121.6(5) . . ?
C27 C28 H28 119.2 . . ?
C30 C29 N6 119.6(5) . . ?
C34 C29 N6 121.6(4) . . ?
C34 C29 C30 118.7(5) . . ?
C29 C30 H30 119.4 . . ?
C31 C30 C29 121.2(5) . . ?
C31 C30 H30 119.4 . . ?
C30 C31 H31 120.3 . . ?
C30 C31 C32 119.3(5) . . ?
C32 C31 H31 120.3 . . ?
C31 C32 I3 120.4(4) . . ?
C33 C32 I3 119.4(4) . . ?
C33 C32 C31 120.2(5) . . ?
C32 C33 H33 119.9 . . ?
C32 C33 C34 120.1(5) . . ?
C34 C33 H33 119.9 . . ?
C29 C34 C33 120.5(5) . . ?
C29 C34 H34 119.8 . . ?
C33 C34 H34 119.8 . . ?
C36 C35 N6 119.9(5) . . ?
C40 C35 N6 120.8(4) . . ?
C40 C35 C36 119.3(5) . . ?
C35 C36 H36 119.9 . . ?
C35 C36 C37 120.3(5) . . ?
C37 C36 H36 119.9 . . ?
C36 C37 H37 120.2 . . ?
C38 C37 C36 119.7(5) . . ?
C38 C37 H37 120.2 . . ?
C37 C38 I4 119.8(4) . . ?
C39 C38 I4 119.8(4) . . ?
C39 C38 C37 120.4(4) . . ?
C38 C39 H39 120.1 . . ?
C38 C39 C40 119.8(5) . . ?
C40 C39 H39 120.1 . . ?
C35 C40 C39 120.5(4) . . ?
C35 C40 H40 119.7 . . ?
C39 C40 H40 119.7 . . ?
C52 O52 C53 124(3) . . ?
H51A C51 H51B 109.5 . . ?
H51A C51 H51C 109.5 . . ?
H51B C51 H51C 109.5 . . ?
C52 C51 H51A 109.5 . . ?
C52 C51 H51B 109.5 . . ?
C52 C51 H51C 109.5 . . ?
O51 C52 O52 124(2) . . ?
O51 C52 C51 123.2(18) . . ?
O52 C52 C51 112.6(16) . . ?
O52 C53 H53A 110.1 . . ?
O52 C53 H53B 110.1 . . ?
O52 C53 C54 108.2(15) . . ?
H53A C53 H53B 108.4 . . ?
C54 C53 H53A 110.1 . . ?
C54 C53 H53B 110.1 . . ?
C53 C54 H54A 109.5 . . ?
C53 C54 H54B 109.5 . . ?
C53 C54 H54C 109.5 . . ?
H54A C54 H54B 109.5 . . ?
H54A C54 H54C 109.5 . . ?
H54B C54 H54C 109.5 . . ?
C62 O62 C63 116.7(17) . . ?
H61A C61 H61B 109.5 . . ?
H61A C61 H61C 109.5 . . ?
H61B C61 H61C 109.5 . . ?
C62 C61 H61A 109.5 . . ?
C62 C61 H61B 109.5 . . ?
C62 C61 H61C 109.5 . . ?
O61 C62 O62 122.3(16) . . ?
O61 C62 C61 125.0(14) . . ?
O62 C62 C61 112.4(13) . . ?
O62 C63 H63A 109.7 . . ?
O62 C63 H63B 109.7 . . ?
O62 C63 C64 110.0(16) . . ?
H63A C63 H63B 108.2 . . ?
C64 C63 H63A 109.7 . . ?
C64 C63 H63B 109.7 . . ?
C63 C64 H64A 109.5 . . ?
C63 C64 H64B 109.5 . . ?
C63 C64 H64C 109.5 . . ?
H64A C64 H64B 109.5 . . ?
H64A C64 H64C 109.5 . . ?
H64B C64 H64C 109.5 . . ?
C72 O72 C73 125.5(16) . . ?
H71A C71 H71B 109.5 . . ?
H71A C71 H71C 109.5 . . ?
H71B C71 H71C 109.5 . . ?
C72 C71 H71A 109.5 . . ?
C72 C71 H71B 109.5 . . ?
C72 C71 H71C 109.5 . . ?
O71 C72 O72 126.0(16) . . ?
O71 C72 C71 121.2(15) . . ?
O72 C72 C71 112.7(13) . . ?
O72 C73 H73A 109.7 . . ?
O72 C73 H73B 109.7 . . ?
O72 C73 C74 109.7(15) . . ?
H73A C73 H73B 108.2 . . ?
C74 C73 H73A 109.7 . . ?
C74 C73 H73B 109.7 . . ?
C73 C74 H74A 109.5 . . ?
C73 C74 H74B 109.5 . . ?
C73 C74 H74C 109.5 . . ?
H74A C74 H74B 109.5 . . ?
H74A C74 H74C 109.5 . . ?
H74B C74 H74C 109.5 . . ?

loop_
_geom_bond_atom_site_label_1
_geom_bond_atom_site_label_2
_geom_bond_distance
_geom_bond_site_symmetry_2
_geom_bond_publ_flag
I1 C12 2.098(5) . ?
I2 C18 2.101(5) . ?
O1 C1 1.209(9) . ?
N1 H1 0.9002 . ?
N1 C1 1.361(8) . ?
N1 C2 1.448(7) 2_666 ?
N2 H2 0.9000 . ?
N2 C1 1.362(8) . ?
N2 C2 1.455(7) . ?
N3 C6 1.409(6) . ?
N3 C9 1.434(6) . ?
N3 C15 1.419(6) . ?
C2 H2AA 0.9603 . ?
C2 H2AB 0.9601 . ?
C2 H2BC 0.9600 . ?
C2 H2BD 0.9605 . ?
C2 C3 1.512(7) . ?
C3 C4 1.383(7) . ?
C3 C8 1.381(7) . ?
C4 H4 0.9500 . ?
C4 C5 1.388(7) . ?
C5 H5 0.9500 . ?
C5 C6 1.388(7) . ?
C6 C7 1.396(7) . ?
C7 H7 0.9500 . ?
C7 C8 1.390(7) . ?
C8 H8 0.9500 . ?
C9 C10 1.385(7) . ?
C9 C14 1.388(7) . ?
C10 H10 0.9500 . ?
C10 C11 1.394(7) . ?
C11 H11 0.9500 . ?
C11 C12 1.399(7) . ?
C12 C13 1.379(7) . ?
C13 H13 0.9500 . ?
C13 C14 1.390(7) . ?
C14 H14 0.9500 . ?
C15 C16 1.379(7) . ?
C15 C20 1.400(6) . ?
C16 H16 0.9500 . ?
C16 C17 1.388(7) . ?
C17 H17 0.9500 . ?
C17 C18 1.377(7) . ?
C18 C19 1.386(7) . ?
C19 H19 0.9500 . ?
C19 C20 1.386(6) . ?
C20 H20 0.9500 . ?
I3 C32 2.103(5) . ?
I4 C38 2.093(5) . ?
O2 C21 1.207(9) . ?
N4 H4A 0.9001 . ?
N4 C21 1.363(8) . ?
N4 C22 1.435(7) 2_766 ?
N5 H5A 0.9001 . ?
N5 C21 1.365(8) . ?
N5 C22 1.473(7) . ?
N6 C26 1.416(6) . ?
N6 C29 1.417(6) . ?
N6 C35 1.431(6) . ?
C22 H22A 0.9600 . ?
C22 H22B 0.9600 . ?
C22 H22C 0.9600 . ?
C22 H22D 0.9599 . ?
C22 C23 1.527(7) . ?
C23 C24 1.396(7) . ?
C23 C28 1.387(7) . ?
C24 H24 0.9500 . ?
C24 C25 1.370(7) . ?
C25 H25 0.9500 . ?
C25 C26 1.398(7) . ?
C26 C27 1.398(7) . ?
C27 H27 0.9500 . ?
C27 C28 1.371(7) . ?
C28 H28 0.9500 . ?
C29 C30 1.401(7) . ?
C29 C34 1.377(7) . ?
C30 H30 0.9500 . ?
C30 C31 1.379(8) . ?
C31 H31 0.9500 . ?
C31 C32 1.386(8) . ?
C32 C33 1.382(7) . ?
C33 H33 0.9500 . ?
C33 C34 1.391(7) . ?
C34 H34 0.9500 . ?
C35 C36 1.379(7) . ?
C35 C40 1.376(7) . ?
C36 H36 0.9500 . ?
C36 C37 1.388(7) . ?
C37 H37 0.9500 . ?
C37 C38 1.377(7) . ?
C38 C39 1.367(7) . ?
C39 H39 0.9500 . ?
C39 C40 1.385(7) . ?
C40 H40 0.9500 . ?
O51 C52 1.209(14) . ?
O52 C52 1.332(14) . ?
O52 C53 1.458(15) . ?
C51 H51A 0.9800 . ?
C51 H51B 0.9800 . ?
C51 H51C 0.9800 . ?
C51 C52 1.485(14) . ?
C53 H53A 0.9900 . ?
C53 H53B 0.9900 . ?
C53 C54 1.482(15) . ?
C54 H54A 0.9800 . ?
C54 H54B 0.9800 . ?
C54 H54C 0.9800 . ?
O61 C62 1.206(13) . ?
O62 C62 1.322(13) . ?
O62 C63 1.451(14) . ?
C61 H61A 0.9800 . ?
C61 H61B 0.9800 . ?
C61 H61C 0.9800 . ?
C61 C62 1.488(13) . ?
C63 H63A 0.9900 . ?
C63 H63B 0.9900 . ?
C63 C64 1.459(14) . ?
C64 H64A 0.9800 . ?
C64 H64B 0.9800 . ?
C64 H64C 0.9800 . ?
O71 C72 1.253(13) . ?
O72 C72 1.318(13) . ?
O72 C73 1.446(15) . ?
C71 H71A 0.9800 . ?
C71 H71B 0.9800 . ?
C71 H71C 0.9800 . ?
C71 C72 1.459(13) . ?
C73 H73A 0.9900 . ?
C73 H73B 0.9900 . ?
C73 C74 1.470(14) . ?
C74 H74A 0.9800 . ?
C74 H74B 0.9800 . ?
C74 H74C 0.9800 . ?

loop_
_geom_hbond_atom_site_label_D
_geom_hbond_atom_site_label_H
_geom_hbond_atom_site_label_A
_geom_hbond_distance_DH
_geom_hbond_distance_HA
_geom_hbond_distance_DA
_geom_hbond_angle_DHA
_geom_hbond_site_symmetry_A
_geom_hbond_publ_flag
N1 H1 O2 0.90 2.35 3.151(10) 147.6 1_455 yes
N2 H2 O2 0.90 2.07 2.915(10) 155.7 1_455 yes
N4 H4A O1 0.90 2.20 3.023(10) 152.4 . yes
N5 H5A O1 0.90 2.24 3.023(10) 144.7 . yes

loop_
_geom_torsion_atom_site_label_1
_geom_torsion_atom_site_label_2
_geom_torsion_atom_site_label_3
_geom_torsion_atom_site_label_4
_geom_torsion
_geom_torsion_site_symmetry_1
_geom_torsion_site_symmetry_2
_geom_torsion_site_symmetry_3
_geom_torsion_site_symmetry_4
_geom_torsion_publ_flag
I1 C12 C13 C14 178.2(4) . . . . ?
I2 C18 C19 C20 179.3(3) . . . . ?
N2 C2 C3 C4 55.1(7) . . . . ?
N2 C2 C3 C8 -125.3(6) . . . . ?
N3 C6 C7 C8 177.6(4) . . . . ?
N3 C9 C10 C11 172.6(4) . . . . ?
N3 C9 C14 C13 -172.2(5) . . . . ?
N3 C15 C16 C17 -176.2(5) . . . . ?
N3 C15 C20 C19 176.0(4) . . . . ?
C2 N2 C1 N1 172.0(14) . . . . ?
C2 C3 C4 C5 178.4(4) . . . . ?
C2 C3 C8 C7 -178.1(4) . . . . ?
C3 C4 C5 C6 -1.0(7) . . . . ?
C4 C3 C8 C7 1.6(7) . . . . ?
C4 C5 C6 N3 -177.3(4) . . . . ?
C4 C5 C6 C7 3.0(7) . . . . ?
C5 C6 C7 C8 -2.6(7) . . . . ?
C6 N3 C9 C10 58.1(7) . . . . ?
C6 N3 C9 C14 -126.7(5) . . . . ?
C6 N3 C15 C16 -135.7(5) . . . . ?
C6 N3 C15 C20 46.7(7) . . . . ?
C6 C7 C8 C3 0.3(7) . . . . ?
C8 C3 C4 C5 -1.2(7) . . . . ?
C9 N3 C6 C5 30.9(7) . . . . ?
C9 N3 C6 C7 -149.3(5) . . . . ?
C9 N3 C15 C16 38.4(6) . . . . ?
C9 N3 C15 C20 -139.2(5) . . . . ?
C9 C10 C11 C12 -0.3(7) . . . . ?
C10 C9 C14 C13 3.1(8) . . . . ?
C10 C11 C12 I1 -177.7(3) . . . . ?
C10 C11 C12 C13 2.6(7) . . . . ?
C11 C12 C13 C14 -2.0(8) . . . . ?
C12 C13 C14 C9 -0.8(8) . . . . ?
C14 C9 C10 C11 -2.5(7) . . . . ?
C15 N3 C6 C5 -155.2(5) . . . . ?
C15 N3 C6 C7 24.6(7) . . . . ?
C15 N3 C9 C10 -116.1(5) . . . . ?
C15 N3 C9 C14 59.1(6) . . . . ?
C15 C16 C17 C18 -0.5(8) . . . . ?
C16 C15 C20 C19 -1.5(7) . . . . ?
C16 C17 C18 I2 -179.4(4) . . . . ?
C16 C17 C18 C19 -0.3(7) . . . . ?
C17 C18 C19 C20 0.2(7) . . . . ?
C18 C19 C20 C15 0.7(7) . . . . ?
C20 C15 C16 C17 1.5(8) . . . . ?
I3 C32 C33 C34 178.5(4) . . . . ?
I4 C38 C39 C40 -179.4(3) . . . . ?
N5 C22 C23 C24 -72.8(6) . . . . ?
N5 C22 C23 C28 107.4(6) . . . . ?
N6 C26 C27 C28 177.0(4) . . . . ?
N6 C29 C30 C31 -179.1(5) . . . . ?
N6 C29 C34 C33 178.8(5) . . . . ?
N6 C35 C36 C37 -179.6(5) . . . . ?
N6 C35 C40 C39 179.6(4) . . . . ?
C22 N5 C21 N4 167.8(11) . . . . ?
C22 C23 C24 C25 178.9(4) . . . . ?
C22 C23 C28 C27 -178.1(4) . . . . ?
C23 C24 C25 C26 -1.2(8) . . . . ?
C24 C23 C28 C27 2.1(7) . . . . ?
C24 C25 C26 N6 -176.2(5) . . . . ?
C24 C25 C26 C27 2.9(7) . . . . ?
C25 C26 C27 C28 -2.1(7) . . . . ?
C26 N6 C29 C30 42.5(7) . . . . ?
C26 N6 C29 C34 -135.6(5) . . . . ?
C26 N6 C35 C36 -142.6(5) . . . . ?
C26 N6 C35 C40 36.9(7) . . . . ?
C26 C27 C28 C23 -0.4(7) . . . . ?
C28 C23 C24 C25 -1.3(7) . . . . ?
C29 N6 C26 C25 41.3(7) . . . . ?
C29 N6 C26 C27 -137.8(5) . . . . ?
C29 N6 C35 C36 58.8(7) . . . . ?
C29 N6 C35 C40 -121.7(5) . . . . ?
C29 C30 C31 C32 0.5(8) . . . . ?
C30 C29 C34 C33 0.7(7) . . . . ?
C30 C31 C32 I3 -178.8(4) . . . . ?
C30 C31 C32 C33 0.3(8) . . . . ?
C31 C32 C33 C34 -0.6(8) . . . . ?
C32 C33 C34 C29 0.0(8) . . . . ?
C34 C29 C30 C31 -1.0(8) . . . . ?
C35 N6 C26 C25 -117.4(5) . . . . ?
C35 N6 C26 C27 63.5(6) . . . . ?
C35 N6 C29 C30 -159.0(5) . . . . ?
C35 N6 C29 C34 22.9(7) . . . . ?
C35 C36 C37 C38 -0.8(9) . . . . ?
C36 C35 C40 C39 -0.9(8) . . . . ?
C36 C37 C38 I4 179.4(4) . . . . ?
C36 C37 C38 C39 0.7(8) . . . . ?
C37 C38 C39 C40 -0.7(7) . . . . ?
C38 C39 C40 C35 0.8(7) . . . . ?
C40 C35 C36 C37 0.9(9) . . . . ?
C52 O52 C53 C54 168(5) . . . . ?
C53 O52 C52 O51 10(8) . . . . ?
C53 O52 C52 C51 -173(4) . . . . ?
C62 O62 C63 C64 -79(3) . . . . ?
C63 O62 C62 O61 0(4) . . . . ?
C63 O62 C62 C61 -174(2) . . . . ?
C72 O72 C73 C74 -169(3) . . . . ?
C73 O72 C72 O71 -180(3) . . . . ?
C73 O72 C72 C71 -2(4) . . . . ?
